data_7009502
loop_
_publ_author_name
'Burrows, Andrew D.'
'Mahon, Mary F.'
'Palmer, Mark T.'

_publ_section_title
;
 Ether functionalised aminophosphines: synthesis and co-ordination
 chemistry of palladium(II) and platinum(II) complexes&#x200A;&#x2020;
;
_journal_issue 10
_journal_name_full 'Journal of the Chemical Society, Dalton Transactions'
_journal_page_first 1669
_journal_paper_doi 10.1039/b001436m
_journal_year 2000
_chemical_formula_sum 'C32 H40 Cl2 N2 O4 P2 Pd'
_chemical_formula_weight 755.90
_chemical_name_systematic
;

  ?

;
_space_group_IT_number 2
_symmetry_cell_setting triclinic
_symmetry_space_group_name_Hall '-P 1'
_symmetry_space_group_name_H-M 'P -1'
_atom_sites_solution_hydrogens geom
_atom_sites_solution_primary direct
_atom_sites_solution_secondary difmap
_audit_creation_method SHELXL
_cell_angle_alpha 94.97(2)
_cell_angle_beta 111.01(2)
_cell_angle_gamma 94.71(2)
_cell_formula_units_Z 1
_cell_length_a 8.396(2)
_cell_length_b 10.146(2)
_cell_length_c 10.849(3)
_cell_measurement_temperature 293(2)
_cell_volume 853.1(4)
_computing_structure_refinement 'SHELXL-93 (Sheldrick, 1993)'
_computing_structure_solution 'SHELXS-86 (Sheldrick, 1990)'
_diffrn_ambient_temperature 293(2)
_diffrn_radiation_monochromator graphite
_diffrn_radiation_source 'fine-focus sealed tube'
_diffrn_radiation_type MoK\a
_diffrn_radiation_wavelength 0.71069
_diffrn_reflns_av_R_equivalents 0.0537
_diffrn_reflns_av_sigmaI/netI 0.0407
_diffrn_reflns_limit_h_max 9
_diffrn_reflns_limit_h_min 0
_diffrn_reflns_limit_k_max 11
_diffrn_reflns_limit_k_min -11
_diffrn_reflns_limit_l_max 12
_diffrn_reflns_limit_l_min -12
_diffrn_reflns_number 3413
_diffrn_reflns_theta_max 24.97
_diffrn_reflns_theta_min 2.03
_exptl_absorpt_coefficient_mu 0.832
_exptl_crystal_density_diffrn 1.471
_exptl_crystal_F_000 388
_exptl_crystal_size_max 0.3
_exptl_crystal_size_mid 0.3
_exptl_crystal_size_min 0.3
_refine_diff_density_max 1.250
_refine_diff_density_min -0.757
_refine_diff_density_rms 0.211
_refine_ls_extinction_method none
_refine_ls_goodness_of_fit_all 1.223
_refine_ls_goodness_of_fit_obs 1.292
_refine_ls_matrix_type full
_refine_ls_number_parameters 202
_refine_ls_number_reflns 2973
_refine_ls_number_restraints 1
_refine_ls_restrained_S_all 1.351
_refine_ls_restrained_S_obs 1.292
_refine_ls_R_factor_all 0.0620
_refine_ls_R_factor_obs 0.0518
_refine_ls_shift/esd_max 0.000
_refine_ls_shift/esd_mean 0.000
_refine_ls_structure_factor_coef Fsqd
_refine_ls_weighting_details 'w=1/[\s^2^(Fo^2^)+(0.0822P)^2^+0.1009P] where P=(Fo^2^+2Fc^2^)/3'
_refine_ls_weighting_scheme calc
_refine_ls_wR_factor_all 0.1459
_refine_ls_wR_factor_obs 0.1298
_reflns_number_observed 2589
_reflns_number_total 2981
_reflns_observed_criterion >2sigma(I)
_cod_data_source_file b001436m.txt
_cod_data_source_block Complex2
_cod_depositor_comments
;
The following automatic conversions were performed:
'_symmetry_cell_setting' value 'Triclinic' changed to 'triclinic'
according to '/home/saulius/struct/CIF-dictionaries/cif_core.dic'
dictionary named 'cif_core.dic' version 2.4.1 from 2010-06-29.

Automatic conversion script
Id: cif_fix_enum 1527 2010-12-29 10:47:43Z saulius 

The following automatic conversions were performed:

'_refine_ls_weighting_scheme' value 'calc
w=1/[\s^2^(Fo^2^)+(0.0822P)^2^+0.1009P] where P=(Fo^2^+2Fc^2^)/3' was
changed to 'calc'. New tag '_refine_ls_weighting_details' was
created. The value of the new tag was set to
'w=1/[\s^2^(Fo^2^)+(0.0822P)^2^+0.1009P] where P=(Fo^2^+2Fc^2^)/3'.

Automatic conversion script
Id: cif_fix_values 3143 2015-03-26 13:38:13Z robertas 
;
_cod_original_sg_symbol_H-M 'P-1 (no.2)'
_cod_database_code 7009502

loop_
_symmetry_equiv_pos_as_xyz
'x, y, z'
'-x, -y, -z'

loop_
_atom_site_aniso_label
_atom_site_aniso_U_11
_atom_site_aniso_U_22
_atom_site_aniso_U_33
_atom_site_aniso_U_23
_atom_site_aniso_U_13
_atom_site_aniso_U_12
Pd1 0.0257(3) 0.0332(3) 0.0381(3) 0.0031(2) 0.0106(2) 0.0033(2)
P1 0.0282(6) 0.0331(6) 0.0362(6) 0.0037(4) 0.0111(4) 0.0022(4)
N1 0.032(2) 0.036(2) 0.053(2) 0.004(2) 0.005(2) 0.002(2)
Cl1 0.0337(6) 0.0456(7) 0.0841(9) -0.0084(6) 0.0095(6) 0.0118(5)
O1 0.057(2) 0.042(2) 0.057(2) 0.0098(15) 0.005(2) 0.001(2)
O2 0.047(2) 0.048(2) 0.042(2) 0.0011(13) 0.0076(14) -0.0044(15)
C1 0.035(2) 0.040(2) 0.032(2) 0.001(2) 0.009(2) -0.001(2)
C2 0.042(3) 0.060(3) 0.051(3) 0.020(2) 0.011(2) 0.005(2)
C3 0.055(3) 0.069(4) 0.065(3) 0.027(3) 0.003(3) 0.000(3)
C4 0.065(3) 0.083(4) 0.044(3) 0.021(3) 0.012(2) -0.022(3)
C5 0.063(3) 0.072(4) 0.054(3) 0.009(3) 0.033(3) -0.009(3)
C6 0.045(3) 0.048(3) 0.051(3) 0.003(2) 0.022(2) 0.001(2)
C7 0.034(2) 0.040(2) 0.035(2) 0.004(2) 0.012(2) 0.003(2)
C8 0.054(3) 0.053(3) 0.049(3) 0.013(2) 0.026(2) 0.009(2)
C9 0.072(4) 0.086(4) 0.056(3) 0.019(3) 0.041(3) 0.024(3)
C10 0.064(3) 0.075(4) 0.045(3) -0.005(2) 0.018(2) 0.020(3)
C11 0.054(3) 0.051(3) 0.062(3) -0.012(2) 0.012(3) 0.004(2)
C12 0.047(3) 0.044(3) 0.052(3) -0.002(2) 0.020(2) 0.002(2)
C13 0.029(2) 0.047(3) 0.050(2) 0.010(2) 0.005(2) 0.001(2)
C14 0.039(2) 0.046(3) 0.042(2) 0.004(2) 0.010(2) 0.000(2)
C15 0.082(4) 0.073(4) 0.049(3) 0.010(3) 0.005(3) 0.002(3)
C16 0.074(4) 0.064(4) 0.082(4) -0.009(3) 0.011(3) 0.024(3)

loop_
_atom_site_label
_atom_site_type_symbol
_atom_site_fract_x
_atom_site_fract_y
_atom_site_fract_z
_atom_site_U_iso_or_equiv
_atom_site_thermal_displace_type
_atom_site_occupancy
_atom_site_calc_flag
_atom_site_refinement_flags
_atom_site_disorder_group
Pd1 Pd 0.0000 0.0000 0.0000 0.0327(2) Uani 1 d S .
P1 P -0.22461(13) -0.16937(10) -0.10983(10) 0.0329(3) Uani 1 d . .
N1 N -0.4053(5) -0.1083(4) -0.1848(4) 0.0438(9) Uani 1 d D .
H1 H -0.4072(52) -0.0221(27) -0.1687(39) 0.028(10) Uiso 1 d D .
Cl1 Cl 0.18808(15) -0.15456(12) 0.01112(14) 0.0585(4) Uani 1 d . .
O1 O -0.6280(5) 0.0224(3) -0.3912(3) 0.0565(9) Uani 1 d . .
O2 O -0.7614(4) -0.1879(3) -0.5019(3) 0.0491(8) Uani 1 d . .
C1 C -0.2633(5) -0.2794(4) 0.0038(4) 0.0370(9) Uani 1 d . .
C2 C -0.1499(6) -0.3706(5) 0.0567(5) 0.0519(12) Uani 1 d . .
H2 H -0.0537(6) -0.3771(5) 0.0341(5) 0.062 Uiso 1 calc R .
C3 C -0.1821(7) -0.4514(6) 0.1436(6) 0.067(2) Uani 1 d . .
H3 H -0.1075(7) -0.5132(6) 0.1787(6) 0.081 Uiso 1 calc R .
C4 C -0.3233(8) -0.4414(6) 0.1786(5) 0.067(2) Uani 1 d . .
H4 H -0.3439(8) -0.4965(6) 0.2368(5) 0.081 Uiso 1 calc R .
C5 C -0.4328(7) -0.3505(6) 0.1279(5) 0.0608(14) Uani 1 d . .
H5 H -0.5272(7) -0.3430(6) 0.1527(5) 0.073 Uiso 1 calc R .
C6 C -0.4040(6) -0.2690(5) 0.0394(5) 0.0471(11) Uani 1 d . .
H6 H -0.4795(6) -0.2078(5) 0.0045(5) 0.057 Uiso 1 calc R .
C7 C -0.1994(5) -0.2858(4) -0.2379(4) 0.0368(9) Uani 1 d . .
C8 C -0.1061(6) -0.2412(5) -0.3129(5) 0.0496(11) Uani 1 d . .
H8 H -0.0496(6) -0.1549(5) -0.2932(5) 0.059 Uiso 1 calc R .
C9 C -0.0980(8) -0.3255(6) -0.4161(5) 0.0646(15) Uani 1 d . .
H9 H -0.0347(8) -0.2957(6) -0.4653(5) 0.078 Uiso 1 calc R .
C10 C -0.1809(7) -0.4518(6) -0.4475(5) 0.0622(14) Uani 1 d . .
H10 H -0.1749(7) -0.5075(6) -0.5181(5) 0.075 Uiso 1 calc R .
C11 C -0.2733(7) -0.4966(5) -0.3744(5) 0.0600(13) Uani 1 d . .
H11 H -0.3301(7) -0.5829(5) -0.3953(5) 0.072 Uiso 1 calc R .
C12 C -0.2821(6) -0.4139(5) -0.2703(5) 0.0482(11) Uani 1 d . .
H12 H -0.3448(6) -0.4450(5) -0.2211(5) 0.058 Uiso 1 calc R .
C13 C -0.5636(5) -0.1778(5) -0.2848(4) 0.0447(10) Uani 1 d . .
H13A H -0.6560(5) -0.1752(5) -0.2512(4) 0.054 Uiso 1 calc R .
H13B H -0.5491(5) -0.2705(5) -0.3028(4) 0.054 Uiso 1 calc R .
C14 C -0.6101(6) -0.1149(5) -0.4111(4) 0.0442(10) Uani 1 d . .
H14 H -0.5187(6) -0.1233(5) -0.4465(4) 0.053 Uiso 1 calc R .
C15 C -0.8036(8) -0.1548(6) -0.6360(5) 0.073(2) Uani 1 d . .
H15A H -0.9075(34) -0.2084(34) -0.6938(10) 0.110 Uiso 1 calc R .
H15B H -0.7116(28) -0.1717(44) -0.6658(18) 0.110 Uiso 1 calc R .
H15C H -0.8197(59) -0.0623(13) -0.6374(10) 0.110 Uiso 1 calc R .
C16 C -0.7630(8) 0.0493(6) -0.3488(7) 0.079(2) Uani 1 d . .
H16A H -0.7617(39) 0.1440(6) -0.3324(47) 0.118 Uiso 1 calc R .
H16B H -0.7488(36) 0.0107(42) -0.2683(27) 0.118 Uiso 1 calc R .
H16C H -0.8706(9) 0.0118(43) -0.4165(21) 0.118 Uiso 1 calc R .

loop_
_atom_type_symbol
_atom_type_description
_atom_type_scat_dispersion_real
_atom_type_scat_dispersion_imag
_atom_type_scat_source
C C 0.0033 0.0016 'International Tables Vol C Tables 4.2.6.8 and 6.1.1.4'
H H 0.0000 0.0000 'International Tables Vol C Tables 4.2.6.8 and 6.1.1.4'
N N 0.0061 0.0033 'International Tables Vol C Tables 4.2.6.8 and 6.1.1.4'
O O 0.0106 0.0060 'International Tables Vol C Tables 4.2.6.8 and 6.1.1.4'
P P 0.1023 0.0942 'International Tables Vol C Tables 4.2.6.8 and 6.1.1.4'
Cl Cl 0.1484 0.1585 'International Tables Vol C Tables 4.2.6.8 and 6.1.1.4'
Pd Pd -0.9988 1.0072 'International Tables Vol C Tables 4.2.6.8 and 6.1.1.4'

loop_
_geom_angle_atom_site_label_1
_geom_angle_atom_site_label_2
_geom_angle_atom_site_label_3
_geom_angle
_geom_angle_site_symmetry_1
_geom_angle_site_symmetry_3
_geom_angle_publ_flag
Cl1 Pd1 Cl1 180.0 . 2 ?
Cl1 Pd1 P1 88.23(4) . . ?
Cl1 Pd1 P1 91.77(4) 2 . ?
Cl1 Pd1 P1 91.77(4) . 2 ?
Cl1 Pd1 P1 88.23(4) 2 2 ?
P1 Pd1 P1 180.0 . 2 ?
N1 P1 C1 107.3(2) . . ?
N1 P1 C7 105.1(2) . . ?
C1 P1 C7 102.8(2) . . ?
N1 P1 Pd1 111.31(14) . . ?
C1 P1 Pd1 112.17(13) . . ?
C7 P1 Pd1 117.34(14) . . ?
C13 N1 P1 127.9(3) . . ?
C16 O1 C14 114.8(4) . . ?
C14 O2 C15 113.2(4) . . ?
C6 C1 C2 120.1(4) . . ?
C6 C1 P1 119.3(3) . . ?
C2 C1 P1 120.6(3) . . ?
C3 C2 C1 119.1(5) . . ?
C4 C3 C2 120.7(5) . . ?
C5 C4 C3 120.0(5) . . ?
C4 C5 C6 120.3(5) . . ?
C1 C6 C5 119.8(5) . . ?
C12 C7 C8 118.6(4) . . ?
C12 C7 P1 121.7(3) . . ?
C8 C7 P1 119.5(3) . . ?
C9 C8 C7 119.7(5) . . ?
C10 C9 C8 121.2(5) . . ?
C9 C10 C11 119.6(5) . . ?
C10 C11 C12 120.0(5) . . ?
C7 C12 C11 120.9(5) . . ?
N1 C13 C14 110.8(4) . . ?
O2 C14 O1 111.9(4) . . ?
O2 C14 C13 107.2(4) . . ?
O1 C14 C13 112.5(4) . . ?

loop_
_geom_bond_atom_site_label_1
_geom_bond_atom_site_label_2
_geom_bond_distance
_geom_bond_site_symmetry_2
_geom_bond_publ_flag
Pd1 Cl1 2.2957(12) . ?
Pd1 Cl1 2.2957(12) 2 ?
Pd1 P1 2.3304(12) . ?
Pd1 P1 2.3304(12) 2 ?
P1 N1 1.644(4) . ?
P1 C1 1.827(4) . ?
P1 C7 1.827(4) . ?
N1 C13 1.456(6) . ?
O1 C16 1.405(7) . ?
O1 C14 1.419(6) . ?
O2 C14 1.398(5) . ?
O2 C15 1.445(6) . ?
C1 C6 1.378(6) . ?
C1 C2 1.391(6) . ?
C2 C3 1.383(7) . ?
C3 C4 1.377(9) . ?
C4 C5 1.365(8) . ?
C5 C6 1.391(7) . ?
C7 C12 1.376(6) . ?
C7 C8 1.394(6) . ?
C8 C9 1.374(7) . ?
C9 C10 1.360(8) . ?
C10 C11 1.373(8) . ?
C11 C12 1.376(7) . ?
C13 C14 1.499(6) . ?
